data_7029036
loop_
_publ_author_name
'Kornowicz, Arkadiusz'
'Komorski, Szymon'
'Wr\'obel, Zbigniew'
'Justyniak, Iwona'
'Nedelko, Natalia'
'Slawska-Waniewska, Anna'
'Balawender, Robert'
'Lewi\'nski, Janusz'

_publ_section_title
;
 Efficient synthesis of manganese(ii) carboxylates: from a trinuclear
 cluster [Mn3(PhCO2)6(THF)4] to a unique [Mn(PhCO2)2]n chiral 3D network.
;
_journal_issue 8
_journal_name_full 'Dalton transactions (Cambridge, England : 2003)'
_journal_page_first 3048
_journal_page_last 3051
_journal_paper_doi 10.1039/c3dt53211a
_journal_volume 43
_journal_year 2014
_chemical_formula_sum 'C124 H143 Mn6 O34'
_chemical_formula_weight 2507.02
_chemical_name_systematic
;
 ?
;
_space_group_IT_number 2
_symmetry_cell_setting triclinic
_symmetry_space_group_name_Hall '-P 1'
_symmetry_space_group_name_H-M 'P -1'
_atom_sites_solution_hydrogens geom
_atom_sites_solution_primary direct
_atom_sites_solution_secondary difmap
_audit_creation_method SHELXL-97
_cell_angle_alpha 85.3518(12)
_cell_angle_beta 89.0215(12)
_cell_angle_gamma 82.4410(14)
_cell_formula_units_Z 1
_cell_length_a 11.4356(3)
_cell_length_b 12.0816(2)
_cell_length_c 21.5601(5)
_cell_measurement_reflns_used 36242
_cell_measurement_temperature 100(2)
_cell_measurement_theta_max 27.485
_cell_measurement_theta_min 0.998
_cell_volume 2943.09(11)
_computing_cell_refinement 'Denzo & Scalepak (Otwinowski, Minor, 1997)'
_computing_data_collection 'Collect (Nonius B.V. 1998)'
_computing_data_reduction 'Denzo & Scalepak (Otwinowski, Minor, 1997)'
_computing_molecular_graphics
;
DIAMOND v2.1 (Brandenburg, 1999)
Ortep-3 for Windows, L.J.Farrugia (1997) J.Appl.Cryst. 30, 565,
ORTEP III (Burnett, Johnson, 1996)
;
_computing_publication_material
;
SHELXL-97 (Sheldrick, 1997),
;
_computing_structure_refinement 'SHELXL-97 (Sheldrick, 1997)'
_computing_structure_solution 'SHELXS-97 (Sheldrick, 1990)'
_diffrn_ambient_temperature 100(2)
_diffrn_measured_fraction_theta_full 0.962
_diffrn_measured_fraction_theta_max 0.962
_diffrn_measurement_device '\k-geometry diffractometr'
_diffrn_measurement_device_type 'Nonius Kappa-CCD'
_diffrn_measurement_method 'area detector \w scans'
_diffrn_radiation_monochromator graphite
_diffrn_radiation_source 'fine-focus sealed tube'
_diffrn_radiation_type MoK\a
_diffrn_radiation_wavelength 0.71073
_diffrn_reflns_av_R_equivalents 0.0314
_diffrn_reflns_av_sigmaI/netI 0.0385
_diffrn_reflns_limit_h_max 13
_diffrn_reflns_limit_h_min -13
_diffrn_reflns_limit_k_max 13
_diffrn_reflns_limit_k_min -14
_diffrn_reflns_limit_l_max 25
_diffrn_reflns_limit_l_min -25
_diffrn_reflns_number 17266
_diffrn_reflns_theta_full 24.71
_diffrn_reflns_theta_max 24.71
_diffrn_reflns_theta_min 1.71
_exptl_absorpt_coefficient_mu 0.705
_exptl_absorpt_correction_T_max 0.833
_exptl_absorpt_correction_T_min 0.776
_exptl_absorpt_correction_type multi-scan
_exptl_absorpt_process_details 'Scalepak (Otwinowski, Minor, 1997)'
_exptl_crystal_colour 'claret '
_exptl_crystal_density_diffrn 1.414
_exptl_crystal_density_method 'not measured'
_exptl_crystal_description block
_exptl_crystal_F_000 1309
_exptl_crystal_size_max 0.38
_exptl_crystal_size_mid 0.30
_exptl_crystal_size_min 0.26
_refine_diff_density_max 0.690
_refine_diff_density_min -0.840
_refine_diff_density_rms 0.067
_refine_ls_extinction_method none
_refine_ls_goodness_of_fit_ref 1.072
_refine_ls_hydrogen_treatment constr
_refine_ls_matrix_type full
_refine_ls_number_parameters 749
_refine_ls_number_reflns 9663
_refine_ls_number_restraints 6
_refine_ls_restrained_S_all 1.072
_refine_ls_R_factor_all 0.0530
_refine_ls_R_factor_gt 0.0450
_refine_ls_shift/su_max 0.000
_refine_ls_shift/su_mean 0.000
_refine_ls_structure_factor_coef Fsqd
_refine_ls_weighting_details 'calc w=1/[\s^2^(Fo^2^)+(0.0224P)^2^+6.5232P] where P=(Fo^2^+2Fc^2^)/3'
_refine_ls_weighting_scheme calc
_refine_ls_wR_factor_gt 0.0971
_refine_ls_wR_factor_ref 0.1006
_reflns_number_gt 8556
_reflns_number_total 9663
_reflns_threshold_expression I>2\s(I)
_cod_data_source_file c3dt53211a.txt
_cod_data_source_block comp
_cod_original_cell_volume 2943.28(14)
_cod_database_code 7029036

loop_
_symmetry_equiv_pos_as_xyz
'x, y, z'
'-x, -y, -z'

loop_
_atom_site_label
_atom_site_type_symbol
_atom_site_fract_x
_atom_site_fract_y
_atom_site_fract_z
_atom_site_U_iso_or_equiv
_atom_site_adp_type
_atom_site_occupancy
_atom_site_symmetry_multiplicity
_atom_site_calc_flag
_atom_site_refinement_flags
_atom_site_disorder_assembly
_atom_site_disorder_group
C1 C 0.6624(2) 0.2035(2) 0.45914(14) 0.0169(6) Uani 1 1 d . A .
C2 C 0.7194(2) 0.1776(2) 0.39816(14) 0.0176(6) Uani 1 1 d . . .
C3 C 0.7385(3) 0.2654(3) 0.35450(14) 0.0219(7) Uani 1 1 d . . .
H3 H 0.7173 0.3407 0.3642 0.026 Uiso 1 1 calc R . .
C4 C 0.7883(3) 0.2431(3) 0.29702(15) 0.0280(7) Uani 1 1 d . . .
H4 H 0.7990 0.3029 0.2670 0.034 Uiso 1 1 calc R . .
C5 C 0.8223(3) 0.1335(3) 0.28359(16) 0.0304(8) Uani 1 1 d . . .
H5 H 0.8578 0.1182 0.2445 0.037 Uiso 1 1 calc R . .
C6 C 0.8047(3) 0.0459(3) 0.32687(16) 0.0279(7) Uani 1 1 d . . .
H6 H 0.8288 -0.0292 0.3174 0.034 Uiso 1 1 calc R . .
C7 C 0.7521(3) 0.0674(3) 0.38408(14) 0.0205(7) Uani 1 1 d . . .
H7 H 0.7386 0.0072 0.4133 0.025 Uiso 1 1 calc R . .
C8 C 0.3292(3) 0.2313(2) 0.50605(13) 0.0162(6) Uani 1 1 d . . .
C9 C 0.2142(3) 0.2767(2) 0.47477(13) 0.0176(6) Uani 1 1 d . . .
C10 C 0.1732(3) 0.3907(2) 0.47031(16) 0.0237(7) Uani 1 1 d . . .
H10 H 0.2169 0.4415 0.4884 0.028 Uiso 1 1 calc R . .
C11 C 0.0686(3) 0.4303(3) 0.43950(18) 0.0320(8) Uani 1 1 d . . .
H11 H 0.0417 0.5083 0.4361 0.038 Uiso 1 1 calc R . .
C12 C 0.0028(3) 0.3574(3) 0.41354(16) 0.0306(8) Uani 1 1 d . . .
H12 H -0.0688 0.3851 0.3926 0.037 Uiso 1 1 calc R . .
C13 C 0.0428(3) 0.2431(3) 0.41861(16) 0.0272(7) Uani 1 1 d . . .
H13 H -0.0015 0.1923 0.4011 0.033 Uiso 1 1 calc R . .
C14 C 0.1474(3) 0.2035(3) 0.44918(15) 0.0233(7) Uani 1 1 d . . .
H14 H 0.1739 0.1254 0.4528 0.028 Uiso 1 1 calc R . .
C15 C 0.5254(2) 0.0297(2) 0.64423(13) 0.0156(6) Uani 1 1 d . . .
C16 C 0.5240(2) -0.0298(2) 0.70824(13) 0.0154(6) Uani 1 1 d . . .
C17 C 0.5410(3) 0.0251(2) 0.76080(14) 0.0186(6) Uani 1 1 d . . .
H17 H 0.5489 0.1027 0.7567 0.022 Uiso 1 1 calc R . .
C18 C 0.5465(3) -0.0327(3) 0.81954(15) 0.0249(7) Uani 1 1 d . . .
H18 H 0.5601 0.0051 0.8552 0.030 Uiso 1 1 calc R . .
C19 C 0.5321(3) -0.1451(3) 0.82598(14) 0.0226(7) Uani 1 1 d . . .
H19 H 0.5360 -0.1845 0.8660 0.027 Uiso 1 1 calc R . .
C20 C 0.5120(3) -0.1997(3) 0.77387(15) 0.0247(7) Uani 1 1 d . . .
H20 H 0.5003 -0.2764 0.7784 0.030 Uiso 1 1 calc R . .
C21 C 0.5088(3) -0.1430(2) 0.71478(14) 0.0194(6) Uani 1 1 d . . .
H21 H 0.4964 -0.1812 0.6791 0.023 Uiso 1 1 calc R . .
C22 C 0.5418(3) 0.5059(2) 0.58167(15) 0.0256(7) Uani 1 1 d . A .
H22A H 0.4591 0.5317 0.5694 0.031 Uiso 1 1 calc R . .
H22B H 0.5926 0.5076 0.5440 0.031 Uiso 1 1 calc R . .
C23 C 0.5817(3) 0.5778(2) 0.62919(11) 0.0451(11) Uani 1 1 d . . .
H23A H 0.6684 0.5763 0.6278 0.054 Uiso 0.688(6) 1 calc PR A 1
H23B H 0.5441 0.6563 0.6219 0.054 Uiso 0.688(6) 1 calc PR A 1
H23C H 0.6448 0.6196 0.6113 0.054 Uiso 0.688(6) 1 d PR A 2
H23D H 0.5148 0.6325 0.6415 0.054 Uiso 0.688(6) 1 d PR A 2
C25 C 0.5484(3) 0.4014(2) 0.67954(11) 0.0404(10) Uani 1 1 d R . .
H25A H 0.6196 0.3581 0.6993 0.048 Uiso 0.688(6) 1 calc PR A 1
H25B H 0.4778 0.3710 0.6975 0.048 Uiso 0.688(6) 1 calc PR A 1
H25C H 0.6448 0.6196 0.6113 0.048 Uiso 0.688(6) 1 d PR A 2
H25D H 0.5148 0.6325 0.6415 0.048 Uiso 0.688(6) 1 d PR A 2
C26 C 0.8370(3) 0.2851(3) 0.58731(15) 0.0233(7) Uani 1 1 d . . .
H26A H 0.8340 0.3421 0.6180 0.028 Uiso 1 1 calc R . .
H26B H 0.8216 0.3236 0.5454 0.028 Uiso 1 1 calc R . .
C27 C 0.9561(3) 0.2128(3) 0.58882(18) 0.0332(8) Uani 1 1 d . . .
H27A H 0.9911 0.2057 0.6309 0.040 Uiso 1 1 calc R . .
H27B H 1.0117 0.2436 0.5584 0.040 Uiso 1 1 calc R . .
C28 C 0.9248(3) 0.1008(3) 0.57091(18) 0.0348(8) Uani 1 1 d . . .
H28A H 0.9145 0.1010 0.5254 0.042 Uiso 1 1 calc R . .
H28B H 0.9857 0.0382 0.5850 0.042 Uiso 1 1 calc R . .
C29 C 0.8091(3) 0.0935(3) 0.60562(15) 0.0235(7) Uani 1 1 d . . .
H29A H 0.7606 0.0450 0.5852 0.028 Uiso 1 1 calc R . .
H29B H 0.8233 0.0631 0.6493 0.028 Uiso 1 1 calc R . .
C30 C 0.1614(3) 0.2490(2) 0.03996(13) 0.0170(6) Uani 1 1 d . . .
C31 C 0.2887(3) 0.2530(2) 0.02554(13) 0.0163(6) Uani 1 1 d . . .
C32 C 0.3587(3) 0.1560(2) 0.00924(14) 0.0204(7) Uani 1 1 d . . .
H32 H 0.3245 0.0890 0.0067 0.025 Uiso 1 1 calc R . .
C33 C 0.4776(3) 0.1570(3) -0.00329(15) 0.0244(7) Uani 1 1 d . . .
H33 H 0.5246 0.0913 -0.0154 0.029 Uiso 1 1 calc R . .
C34 C 0.5283(3) 0.2548(3) 0.00188(15) 0.0270(7) Uani 1 1 d . . .
H34 H 0.6103 0.2556 -0.0058 0.032 Uiso 1 1 calc R . .
C35 C 0.4587(3) 0.3502(3) 0.01822(15) 0.0262(7) Uani 1 1 d . . .
H35 H 0.4933 0.4167 0.0217 0.031 Uiso 1 1 calc R . .
C36 C 0.3382(3) 0.3507(3) 0.02979(14) 0.0213(7) Uani 1 1 d . . .
H36 H 0.2908 0.4171 0.0404 0.026 Uiso 1 1 calc R . .
C37 C -0.1970(3) 0.4604(2) 0.10206(14) 0.0184(6) Uani 1 1 d . . .
C38 C -0.3102(3) 0.5224(2) 0.12458(13) 0.0165(6) Uani 1 1 d . . .
C39 C -0.4080(3) 0.4667(3) 0.13606(14) 0.0212(7) Uani 1 1 d . . .
H39 H -0.4017 0.3883 0.1323 0.025 Uiso 1 1 calc R . .
C40 C -0.5150(3) 0.5248(3) 0.15297(15) 0.0250(7) Uani 1 1 d . . .
H40 H -0.5824 0.4868 0.1592 0.030 Uiso 1 1 calc R . .
C41 C -0.5236(3) 0.6385(3) 0.16077(14) 0.0237(7) Uani 1 1 d . . .
H41 H -0.5966 0.6782 0.1728 0.028 Uiso 1 1 calc R . .
C42 C -0.4258(3) 0.6934(3) 0.15090(14) 0.0242(7) Uani 1 1 d . . .
H42 H -0.4313 0.7709 0.1572 0.029 Uiso 1 1 calc R . .
C43 C -0.3193(3) 0.6367(2) 0.13188(14) 0.0209(7) Uani 1 1 d . . .
H43 H -0.2530 0.6756 0.1239 0.025 Uiso 1 1 calc R . .
C44 C 0.1316(3) 0.6914(2) 0.05389(15) 0.0200(7) Uani 1 1 d . . .
C45 C 0.1586(3) 0.7184(2) 0.11826(15) 0.0198(7) Uani 1 1 d . . .
C46 C 0.1450(3) 0.6420(3) 0.16845(16) 0.0308(8) Uani 1 1 d . . .
H46 H 0.1221 0.5713 0.1615 0.037 Uiso 1 1 calc R . .
C47 C 0.1644(3) 0.6673(4) 0.22887(17) 0.0401(9) Uani 1 1 d . . .
H47 H 0.1544 0.6144 0.2630 0.048 Uiso 1 1 calc R . .
C48 C 0.1984(3) 0.7699(3) 0.23886(18) 0.0375(9) Uani 1 1 d . . .
H48 H 0.2115 0.7878 0.2801 0.045 Uiso 1 1 calc R . .
C49 C 0.2134(3) 0.8464(3) 0.18946(18) 0.0316(8) Uani 1 1 d . . .
H49 H 0.2368 0.9169 0.1967 0.038 Uiso 1 1 calc R . .
C50 C 0.1944(3) 0.8208(3) 0.12900(16) 0.0255(7) Uani 1 1 d . . .
H50 H 0.2059 0.8733 0.0950 0.031 Uiso 1 1 calc R . .
C51 C -0.0753(3) -0.0179(2) 0.07959(16) 0.0248(7) Uani 1 1 d . . .
H51A H 0.0119 -0.0320 0.0811 0.030 Uiso 1 1 calc R . .
H51B H -0.1008 -0.0131 0.0357 0.030 Uiso 1 1 calc R . .
C52 C -0.1301(3) -0.1089(3) 0.11844(17) 0.0306(8) Uani 1 1 d . . .
H52A H -0.0798 -0.1390 0.1544 0.037 Uiso 1 1 calc R . .
H52B H -0.1424 -0.1712 0.0931 0.037 Uiso 1 1 calc R . .
C53 C -0.2486(3) -0.0478(3) 0.14000(17) 0.0292(8) Uani 1 1 d . . .
H53A H -0.3154 -0.0748 0.1197 0.035 Uiso 1 1 calc R . .
H53B H -0.2579 -0.0597 0.1857 0.035 Uiso 1 1 calc R . .
C54 C -0.2433(3) 0.0759(3) 0.12024(16) 0.0246(7) Uani 1 1 d . . .
H54A H -0.2900 0.0996 0.0821 0.030 Uiso 1 1 calc R . .
H54B H -0.2741 0.1235 0.1537 0.030 Uiso 1 1 calc R . .
C55 C 0.1096(3) 0.1418(3) 0.19867(15) 0.0269(7) Uani 1 1 d . . .
H55A H 0.1732 0.1230 0.1681 0.032 Uiso 1 1 calc R . .
H55B H 0.0709 0.0743 0.2100 0.032 Uiso 1 1 calc R . .
C56 C 0.1582(3) 0.1836(3) 0.25533(18) 0.0382(9) Uani 1 1 d . . .
H56A H 0.2389 0.1462 0.2646 0.046 Uiso 1 1 calc R . .
H56B H 0.1069 0.1724 0.2922 0.046 Uiso 1 1 calc R . .
C57 C 0.1580(4) 0.3078(3) 0.2355(2) 0.0477(11) Uani 1 1 d . . .
H57A H 0.1564 0.3525 0.2721 0.057 Uiso 1 1 calc R . .
H57B H 0.2278 0.3206 0.2095 0.057 Uiso 1 1 calc R . .
C58 C 0.0455(3) 0.3364(3) 0.19859(16) 0.0280(7) Uani 1 1 d . . .
H58A H -0.0209 0.3636 0.2258 0.034 Uiso 1 1 calc R . .
H58B H 0.0546 0.3951 0.1648 0.034 Uiso 1 1 calc R . .
C59 C 0.8678(4) 0.5875(3) 0.2723(2) 0.0480(10) Uani 1 1 d . . .
H59A H 0.8624 0.5651 0.2293 0.058 Uiso 1 1 calc R . .
H59B H 0.9502 0.5669 0.2865 0.058 Uiso 1 1 calc R . .
C60 C 0.8316(4) 0.7128(3) 0.27382(18) 0.0413(9) Uani 1 1 d . . .
H60A H 0.7837 0.7434 0.2371 0.050 Uiso 1 1 calc R . .
H60B H 0.9016 0.7528 0.2751 0.050 Uiso 1 1 calc R . .
C61 C 0.7586(3) 0.7225(3) 0.33410(19) 0.0365(9) Uani 1 1 d . . .
H61A H 0.7909 0.7720 0.3620 0.044 Uiso 1 1 calc R . .
H61B H 0.6751 0.7515 0.3251 0.044 Uiso 1 1 calc R . .
C62 C 0.7709(4) 0.6032(3) 0.36224(19) 0.0423(9) Uani 1 1 d . . .
H62A H 0.8379 0.5888 0.3915 0.051 Uiso 1 1 calc R . .
H62B H 0.6980 0.5884 0.3851 0.051 Uiso 1 1 calc R . .
O1 O 0.65327(18) 0.30079(16) 0.47620(9) 0.0184(4) Uani 1 1 d . A .
O2 O 0.62420(17) 0.12461(15) 0.49405(9) 0.0158(4) Uani 1 1 d . A .
O3 O 0.39240(17) 0.30103(16) 0.52375(10) 0.0193(5) Uani 1 1 d . A .
O4 O 0.35460(18) 0.12686(16) 0.51306(10) 0.0205(5) Uani 1 1 d . A .
O5 O 0.52525(18) 0.13562(16) 0.64160(9) 0.0183(4) Uani 1 1 d . A .
O6 O 0.52889(18) -0.02792(16) 0.59858(9) 0.0179(4) Uani 1 1 d . A .
O7 O 0.55296(19) 0.39497(16) 0.61304(9) 0.0208(5) Uani 1 1 d . A .
O8 O 0.75094(17) 0.20857(16) 0.60300(10) 0.0183(4) Uani 1 1 d . A .
O10 O 0.09219(17) 0.34094(16) 0.04573(9) 0.0181(4) Uani 1 1 d . . .
O9 O 0.12255(18) 0.15626(16) 0.04849(10) 0.0198(5) Uani 1 1 d . . .
O11 O -0.18864(19) 0.35422(17) 0.10921(11) 0.0251(5) Uani 1 1 d . . .
O12 O -0.11953(18) 0.51537(17) 0.07869(10) 0.0211(5) Uani 1 1 d . . .
O13 O 0.11390(18) 0.59324(17) 0.04623(10) 0.0214(5) Uani 1 1 d . . .
O14 O -0.1274(2) 0.22910(18) -0.01156(10) 0.0263(5) Uani 1 1 d . . .
O15 O -0.11943(17) 0.08313(16) 0.10880(10) 0.0190(4) Uani 1 1 d . . .
O16 O 0.02441(18) 0.23344(16) 0.17316(10) 0.0211(5) Uani 1 1 d . . .
O17 O 0.7911(3) 0.5337(2) 0.31172(14) 0.0492(7) Uani 1 1 d . . .
Mn1 Mn 0.55926(4) 0.24390(3) 0.56549(2) 0.01405(11) Uani 1 1 d . . .
Mn2 Mn 0.5000 0.0000 0.5000 0.01249(13) Uani 1 2 d S . .
Mn3 Mn -0.05540(4) 0.24031(4) 0.07711(2) 0.01660(11) Uani 1 1 d . . .
Mn4 Mn 0.0000 0.5000 0.0000 0.01367(14) Uani 1 2 d S . .
C24 C 0.5428(5) 0.5261(4) 0.6899(2) 0.0249(10) Uani 0.688(6) 1 d PU A 1
H24A H 0.4615 0.5585 0.7004 0.030 Uiso 0.688(6) 1 calc PR A 1
H24B H 0.5962 0.5374 0.7238 0.030 Uiso 0.688(6) 1 calc PR A 1
C24A C 0.6308(11) 0.5077(9) 0.6790(5) 0.0285(14) Uani 0.312(6) 1 d PU A 2
H24C H 0.6220 0.5450 0.7183 0.034 Uiso 0.312(6) 1 calc PR A 2
H24D H 0.7153 0.4818 0.6716 0.034 Uiso 0.312(6) 1 calc PR A 2

loop_
_atom_site_aniso_label
_atom_site_aniso_U_11
_atom_site_aniso_U_22
_atom_site_aniso_U_33
_atom_site_aniso_U_23
_atom_site_aniso_U_13
_atom_site_aniso_U_12
C1 0.0126(14) 0.0181(15) 0.0199(15) 0.0034(12) -0.0056(12) -0.0043(12)
C2 0.0112(14) 0.0227(16) 0.0198(16) -0.0005(12) -0.0031(12) -0.0055(12)
C3 0.0198(16) 0.0239(16) 0.0236(17) -0.0001(13) -0.0030(13) -0.0092(13)
C4 0.0262(17) 0.0360(19) 0.0230(17) 0.0051(14) 0.0042(14) -0.0144(15)
C5 0.0222(17) 0.049(2) 0.0227(17) -0.0070(15) 0.0088(14) -0.0136(16)
C6 0.0239(17) 0.0301(18) 0.0310(19) -0.0077(15) 0.0000(15) -0.0050(14)
C7 0.0182(15) 0.0223(16) 0.0218(16) -0.0016(13) 0.0001(13) -0.0056(13)
C8 0.0166(15) 0.0151(15) 0.0165(15) -0.0006(11) 0.0049(12) -0.0020(12)
C9 0.0168(15) 0.0199(15) 0.0159(15) 0.0004(12) 0.0007(12) -0.0029(12)
C10 0.0215(16) 0.0140(15) 0.0364(19) 0.0010(13) -0.0056(14) -0.0059(13)
C11 0.0234(17) 0.0186(17) 0.053(2) 0.0031(15) -0.0106(16) -0.0014(14)
C12 0.0241(17) 0.0329(19) 0.035(2) 0.0021(15) -0.0104(15) -0.0051(15)
C13 0.0237(17) 0.0267(18) 0.0338(19) -0.0087(14) -0.0059(15) -0.0079(14)
C14 0.0222(16) 0.0171(15) 0.0308(18) -0.0039(13) 0.0015(14) -0.0026(13)
C15 0.0115(14) 0.0178(15) 0.0173(15) 0.0001(12) -0.0012(12) -0.0025(11)
C16 0.0116(14) 0.0183(15) 0.0160(15) 0.0015(12) 0.0010(11) -0.0023(11)
C17 0.0177(15) 0.0174(15) 0.0204(16) -0.0020(12) -0.0018(12) -0.0010(12)
C18 0.0269(17) 0.0311(18) 0.0167(16) -0.0053(13) -0.0015(13) -0.0021(14)
C19 0.0207(16) 0.0271(17) 0.0175(16) 0.0071(13) 0.0015(13) 0.0004(13)
C20 0.0251(17) 0.0188(16) 0.0298(18) 0.0042(13) 0.0006(14) -0.0053(13)
C21 0.0189(15) 0.0196(15) 0.0202(16) -0.0004(12) -0.0032(13) -0.0043(12)
C22 0.044(2) 0.0114(15) 0.0214(16) 0.0014(12) -0.0032(15) -0.0051(14)
C23 0.084(3) 0.0242(19) 0.032(2) -0.0065(16) 0.003(2) -0.023(2)
C25 0.083(3) 0.0218(18) 0.0188(18) -0.0040(14) -0.0086(19) -0.0143(19)
C26 0.0201(16) 0.0265(17) 0.0259(17) -0.0006(13) -0.0005(13) -0.0133(13)
C27 0.0205(17) 0.044(2) 0.037(2) -0.0066(17) -0.0009(15) -0.0095(16)
C28 0.0234(18) 0.036(2) 0.045(2) -0.0144(17) 0.0021(16) 0.0012(15)
C29 0.0242(17) 0.0183(16) 0.0268(17) -0.0013(13) -0.0076(14) 0.0015(13)
C30 0.0236(16) 0.0147(15) 0.0121(14) 0.0004(11) -0.0019(12) -0.0013(12)
C31 0.0173(15) 0.0182(15) 0.0131(14) 0.0048(11) -0.0024(12) -0.0045(12)
C32 0.0231(16) 0.0168(15) 0.0213(16) 0.0004(12) -0.0014(13) -0.0034(12)
C33 0.0178(16) 0.0280(17) 0.0255(17) 0.0026(14) 0.0020(13) 0.0005(13)
C34 0.0175(16) 0.0343(19) 0.0284(18) 0.0089(14) -0.0014(14) -0.0068(14)
C35 0.0270(17) 0.0245(17) 0.0279(18) 0.0108(14) -0.0092(14) -0.0136(14)
C36 0.0260(17) 0.0165(15) 0.0211(16) 0.0043(12) -0.0052(13) -0.0043(13)
C37 0.0186(15) 0.0202(16) 0.0162(15) -0.0015(12) -0.0016(12) -0.0018(13)
C38 0.0179(15) 0.0159(14) 0.0148(14) -0.0005(11) 0.0005(12) -0.0001(12)
C39 0.0213(16) 0.0177(15) 0.0235(16) 0.0004(12) 0.0014(13) 0.0001(13)
C40 0.0193(16) 0.0296(18) 0.0263(17) -0.0002(14) 0.0043(13) -0.0065(14)
C41 0.0206(16) 0.0270(17) 0.0201(16) 0.0003(13) 0.0029(13) 0.0072(13)
C42 0.0326(18) 0.0178(16) 0.0211(16) -0.0033(13) 0.0046(14) 0.0012(14)
C43 0.0230(16) 0.0190(15) 0.0210(16) -0.0017(12) 0.0007(13) -0.0042(13)
C44 0.0135(14) 0.0206(16) 0.0262(17) -0.0019(13) 0.0007(13) -0.0031(12)
C45 0.0132(14) 0.0195(15) 0.0272(17) -0.0085(13) -0.0003(13) 0.0001(12)
C46 0.0345(19) 0.0322(19) 0.0292(19) -0.0054(15) 0.0007(15) -0.0151(16)
C47 0.045(2) 0.056(3) 0.0239(19) -0.0060(17) 0.0038(17) -0.0208(19)
C48 0.0295(19) 0.053(2) 0.031(2) -0.0220(18) -0.0016(16) 0.0023(17)
C49 0.0223(17) 0.0243(18) 0.049(2) -0.0199(16) -0.0118(16) 0.0052(14)
C50 0.0197(16) 0.0203(16) 0.0360(19) -0.0052(14) -0.0104(14) 0.0018(13)
C51 0.0250(17) 0.0166(15) 0.0327(18) -0.0044(13) 0.0082(14) -0.0023(13)
C52 0.0347(19) 0.0156(16) 0.042(2) 0.0001(14) 0.0110(16) -0.0085(14)
C53 0.0267(18) 0.0270(18) 0.035(2) 0.0007(15) 0.0054(15) -0.0107(14)
C54 0.0139(15) 0.0243(17) 0.0345(19) 0.0041(14) 0.0011(14) -0.0025(13)
C55 0.0247(17) 0.0246(17) 0.0286(18) 0.0021(14) 0.0019(14) 0.0043(14)
C56 0.033(2) 0.041(2) 0.038(2) 0.0019(17) -0.0120(17) 0.0039(17)
C57 0.037(2) 0.044(2) 0.066(3) -0.013(2) -0.020(2) -0.0088(18)
C58 0.0342(19) 0.0212(17) 0.0303(19) -0.0069(14) -0.0002(15) -0.0064(14)
C59 0.052(3) 0.044(2) 0.047(3) -0.0083(19) 0.008(2) -0.003(2)
C60 0.051(2) 0.040(2) 0.033(2) 0.0085(17) -0.0008(18) -0.0137(19)
C61 0.0248(18) 0.033(2) 0.051(2) -0.0070(17) 0.0066(17) -0.0011(15)
C62 0.047(2) 0.041(2) 0.039(2) -0.0063(18) 0.0119(19) -0.0033(18)
O1 0.0207(11) 0.0150(10) 0.0201(11) -0.0010(8) -0.0001(9) -0.0056(8)
O2 0.0182(10) 0.0136(10) 0.0164(10) 0.0000(8) -0.0001(8) -0.0059(8)
O3 0.0164(10) 0.0153(10) 0.0253(12) 0.0017(9) -0.0043(9) -0.0007(8)
O4 0.0182(11) 0.0146(11) 0.0276(12) -0.0001(9) 0.0024(9) 0.0009(9)
O5 0.0208(11) 0.0143(10) 0.0201(11) 0.0009(8) 0.0017(9) -0.0044(8)
O6 0.0224(11) 0.0180(10) 0.0137(10) 0.0003(8) -0.0026(9) -0.0048(9)
O7 0.0343(12) 0.0109(10) 0.0171(11) -0.0008(8) -0.0035(9) -0.0014(9)
O8 0.0161(10) 0.0148(10) 0.0246(11) -0.0013(8) 0.0012(9) -0.0046(8)
O10 0.0186(11) 0.0125(10) 0.0224(11) 0.0007(8) 0.0002(9) -0.0001(8)
O9 0.0192(11) 0.0142(11) 0.0267(12) -0.0039(9) 0.0029(9) -0.0042(8)
O11 0.0214(11) 0.0171(11) 0.0349(13) 0.0002(9) 0.0058(10) 0.0026(9)
O12 0.0187(11) 0.0231(11) 0.0221(11) -0.0046(9) 0.0054(9) -0.0039(9)
O13 0.0219(11) 0.0173(11) 0.0268(12) -0.0065(9) -0.0047(9) -0.0056(9)
O14 0.0295(12) 0.0224(12) 0.0275(12) 0.0019(10) -0.0068(10) -0.0072(10)
O15 0.0176(10) 0.0126(10) 0.0271(12) -0.0027(8) 0.0026(9) -0.0025(8)
O16 0.0227(11) 0.0147(10) 0.0257(12) -0.0026(9) -0.0027(9) -0.0003(9)
O17 0.0581(19) 0.0345(15) 0.0564(19) -0.0053(13) 0.0031(15) -0.0098(14)
Mn1 0.0157(2) 0.0111(2) 0.0157(2) -0.00081(17) -0.00133(18) -0.00279(17)
Mn2 0.0140(3) 0.0102(3) 0.0135(3) -0.0004(2) -0.0016(2) -0.0025(2)
Mn3 0.0162(2) 0.0115(2) 0.0220(2) -0.00045(17) 0.00122(18) -0.00235(17)
Mn4 0.0149(3) 0.0100(3) 0.0165(3) -0.0015(2) 0.0003(2) -0.0029(2)
C24 0.037(3) 0.017(2) 0.021(2) -0.0078(17) 0.001(2) 0.000(2)
C24A 0.040(3) 0.021(3) 0.024(3) -0.007(2) 0.000(3) 0.000(3)

loop_
_atom_type_symbol
_atom_type_description
_atom_type_scat_dispersion_real
_atom_type_scat_dispersion_imag
_atom_type_scat_source
C C 0.0033 0.0016 'International Tables Vol C Tables 4.2.6.8 and 6.1.1.4'
H H 0.0000 0.0000 'International Tables Vol C Tables 4.2.6.8 and 6.1.1.4'
O O 0.0106 0.0060 'International Tables Vol C Tables 4.2.6.8 and 6.1.1.4'
Mn Mn 0.3368 0.7283 'International Tables Vol C Tables 4.2.6.8 and 6.1.1.4'

loop_
_geom_angle_atom_site_label_1
_geom_angle_atom_site_label_2
_geom_angle_atom_site_label_3
_geom_angle
_geom_angle_site_symmetry_1
_geom_angle_site_symmetry_3
O1 C1 O2 120.4(3) . .
O1 C1 C2 120.3(3) . .
O2 C1 C2 119.3(3) . .
O1 C1 Mn1 61.23(16) . .
O2 C1 Mn1 59.23(15) . .
C2 C1 Mn1 178.3(2) . .
C7 C2 C3 119.7(3) . .
C7 C2 C1 120.9(3) . .
C3 C2 C1 119.4(3) . .
C4 C3 C2 120.3(3) . .
C4 C3 H3 119.8 . .
C2 C3 H3 119.8 . .
C5 C4 C3 119.8(3) . .
C5 C4 H4 120.1 . .
C3 C4 H4 120.1 . .
C4 C5 C6 120.3(3) . .
C4 C5 H5 119.9 . .
C6 C5 H5 119.9 . .
C5 C6 C7 120.3(3) . .
C5 C6 H6 119.8 . .
C7 C6 H6 119.8 . .
C6 C7 C2 119.6(3) . .
C6 C7 H7 120.2 . .
C2 C7 H7 120.2 . .
O4 C8 O3 124.9(3) . .
O4 C8 C9 117.4(3) . .
O3 C8 C9 117.7(2) . .
C10 C9 C14 119.0(3) . .
C10 C9 C8 121.4(3) . .
C14 C9 C8 119.6(3) . .
C11 C10 C9 120.0(3) . .
C11 C10 H10 120.0 . .
C9 C10 H10 120.0 . .
C12 C11 C10 120.9(3) . .
C12 C11 H11 119.5 . .
C10 C11 H11 119.5 . .
C11 C12 C13 119.2(3) . .
C11 C12 H12 120.4 . .
C13 C12 H12 120.4 . .
C14 C13 C12 120.0(3) . .
C14 C13 H13 120.0 . .
C12 C13 H13 120.0 . .
C13 C14 C9 120.9(3) . .
C13 C14 H14 119.5 . .
C9 C14 H14 119.5 . .
O6 C15 O5 125.6(3) . .
O6 C15 C16 118.0(3) . .
O5 C15 C16 116.4(2) . .
C17 C16 C21 119.5(3) . .
C17 C16 C15 121.0(3) . .
C21 C16 C15 119.5(3) . .
C16 C17 C18 120.5(3) . .
C16 C17 H17 119.8 . .
C18 C17 H17 119.8 . .
C19 C18 C17 120.1(3) . .
C19 C18 H18 120.0 . .
C17 C18 H18 120.0 . .
C18 C19 C20 119.8(3) . .
C18 C19 H19 120.1 . .
C20 C19 H19 120.1 . .
C19 C20 C21 120.5(3) . .
C19 C20 H20 119.8 . .
C21 C20 H20 119.8 . .
C20 C21 C16 119.7(3) . .
C20 C21 H21 120.1 . .
C16 C21 H21 120.1 . .
O7 C22 C23 104.2(2) . .
O7 C22 H22A 110.9 . .
C23 C22 H22A 110.9 . .
O7 C22 H22B 110.9 . .
C23 C22 H22B 110.9 . .
H22A C22 H22B 108.9 . .
C24A C23 C24 41.7(5) . .
C24A C23 C22 108.3(5) . .
C24 C23 C22 104.2(3) . .
C24A C23 H23A 71.0 . .
C24 C23 H23A 110.9 . .
C22 C23 H23A 110.9 . .
C24A C23 H23B 137.3 . .
C24 C23 H23B 110.9 . .
C22 C23 H23B 110.9 . .
H23A C23 H23B 108.9 . .
C24A C23 H23C 106.9 . .
C24 C23 H23C 140.5 . .
C22 C23 H23C 109.9 . .
H23A C23 H23C 37.7 . .
H23B C23 H23C 74.9 . .
C24A C23 H23D 113.2 . .
C24 C23 H23D 76.9 . .
C22 C23 H23D 110.0 . .
H23A C23 H23D 134.5 . .
H23B C23 H23D 36.0 . .
H23C C23 H23D 108.4 . .
C24A C23 H25C 106.9 . .
C24 C23 H25C 140.5 . .
C22 C23 H25C 109.9 . .
H23A C23 H25C 37.7 . .
H23B C23 H25C 74.9 . .
H23C C23 H25C 0.0 . .
H23D C23 H25C 108.4 . .
C24A C23 H25D 113.2 . .
C24 C23 H25D 76.9 . .
C22 C23 H25D 110.0 . .
H23A C23 H25D 134.5 . .
H23B C23 H25D 36.0 . .
H23C C23 H25D 108.4 . .
H23D C23 H25D 0.0 . .
H25C C23 H25D 108.4 . .
O7 C25 C24 105.8(2) . .
O7 C25 C24A 94.9(4) . .
C24 C25 C24A 36.8(4) . .
O7 C25 H25A 110.6 . .
C24 C25 H25A 110.6 . .
C24A C25 H25A 82.6 . .
O7 C25 H25B 110.6 . .
C24 C25 H25B 110.6 . .
C24A C25 H25B 145.1 . .
H25A C25 H25B 108.7 . .
O8 C26 C27 105.6(3) . .
O8 C26 H26A 110.6 . .
C27 C26 H26A 110.6 . .
O8 C26 H26B 110.6 . .
C27 C26 H26B 110.6 . .
H26A C26 H26B 108.7 . .
C26 C27 C28 102.3(3) . .
C26 C27 H27A 111.3 . .
C28 C27 H27A 111.3 . .
C26 C27 H27B 111.3 . .
C28 C27 H27B 111.3 . .
H27A C27 H27B 109.2 . .
C29 C28 C27 101.7(3) . .
C29 C28 H28A 111.4 . .
C27 C28 H28A 111.4 . .
C29 C28 H28B 111.4 . .
C27 C28 H28B 111.4 . .
H28A C28 H28B 109.3 . .
O8 C29 C28 104.6(3) . .
O8 C29 H29A 110.8 . .
C28 C29 H29A 110.8 . .
O8 C29 H29B 110.8 . .
C28 C29 H29B 110.8 . .
H29A C29 H29B 108.9 . .
O9 C30 O10 120.3(3) . .
O9 C30 C31 120.1(3) . .
O10 C30 C31 119.6(3) . .
O9 C30 Mn3 59.78(15) . .
O10 C30 Mn3 60.63(15) . .
C31 C30 Mn3 174.2(2) . .
C36 C31 C32 120.1(3) . .
C36 C31 C30 120.7(3) . .
C32 C31 C30 119.2(3) . .
C33 C32 C31 120.3(3) . .
C33 C32 H32 119.8 . .
C31 C32 H32 119.8 . .
C32 C33 C34 119.8(3) . .
C32 C33 H33 120.1 . .
C34 C33 H33 120.1 . .
C35 C34 C33 119.6(3) . .
C35 C34 H34 120.2 . .
C33 C34 H34 120.2 . .
C34 C35 C36 121.1(3) . .
C34 C35 H35 119.5 . .
C36 C35 H35 119.5 . .
C31 C36 C35 119.1(3) . .
C31 C36 H36 120.4 . .
C35 C36 H36 120.4 . .
O12 C37 O11 125.5(3) . .
O12 C37 C38 118.8(3) . .
O11 C37 C38 115.7(3) . .
C39 C38 C43 119.5(3) . .
C39 C38 C37 120.0(3) . .
C43 C38 C37 120.5(3) . .
C40 C39 C38 120.4(3) . .
C40 C39 H39 119.8 . .
C38 C39 H39 119.8 . .
C39 C40 C41 120.0(3) . .
C39 C40 H40 120.0 . .
C41 C40 H40 120.0 . .
C42 C41 C40 119.7(3) . .
C42 C41 H41 120.1 . .
C40 C41 H41 120.1 . .
C41 C42 C43 120.7(3) . .
C41 C42 H42 119.7 . .
C43 C42 H42 119.7 . .
C42 C43 C38 119.7(3) . .
C42 C43 H43 120.1 . .
C38 C43 H43 120.1 . .
O13 C44 O14 125.3(3) . 2_565
O13 C44 C45 117.9(3) . .
O14 C44 C45 116.7(3) 2_565 .
C46 C45 C50 118.9(3) . .
C46 C45 C44 120.0(3) . .
C50 C45 C44 121.1(3) . .
C45 C46 C47 121.0(3) . .
C45 C46 H46 119.5 . .
C47 C46 H46 119.5 . .
C48 C47 C46 119.4(4) . .
C48 C47 H47 120.3 . .
C46 C47 H47 120.3 . .
C49 C48 C47 120.4(3) . .
C49 C48 H48 119.8 . .
C47 C48 H48 119.8 . .
C48 C49 C50 120.1(3) . .
C48 C49 H49 120.0 . .
C50 C49 H49 120.0 . .
C45 C50 C49 120.2(3) . .
C45 C50 H50 119.9 . .
C49 C50 H50 119.9 . .
O15 C51 C52 103.5(2) . .
O15 C51 H51A 111.1 . .
C52 C51 H51A 111.1 . .
O15 C51 H51B 111.1 . .
C52 C51 H51B 111.1 . .
H51A C51 H51B 109.0 . .
C51 C52 C53 103.5(3) . .
C51 C52 H52A 111.1 . .
C53 C52 H52A 111.1 . .
C51 C52 H52B 111.1 . .
C53 C52 H52B 111.1 . .
H52A C52 H52B 109.0 . .
C54 C53 C52 104.9(3) . .
C54 C53 H53A 110.8 . .
C52 C53 H53A 110.8 . .
C54 C53 H53B 110.8 . .
C52 C53 H53B 110.8 . .
H53A C53 H53B 108.9 . .
O15 C54 C53 104.6(2) . .
O15 C54 H54A 110.8 . .
C53 C54 H54A 110.8 . .
O15 C54 H54B 110.8 . .
C53 C54 H54B 110.8 . .
H54A C54 H54B 108.9 . .
O16 C55 C56 105.3(3) . .
O16 C55 H55A 110.7 . .
C56 C55 H55A 110.7 . .
O16 C55 H55B 110.7 . .
C56 C55 H55B 110.7 . .
H55A C55 H55B 108.8 . .
C55 C56 C57 101.9(3) . .
C55 C56 H56A 111.4 . .
C57 C56 H56A 111.4 . .
C55 C56 H56B 111.4 . .
C57 C56 H56B 111.4 . .
H56A C56 H56B 109.3 . .
C58 C57 C56 102.7(3) . .
C58 C57 H57A 111.2 . .
C56 C57 H57A 111.2 . .
C58 C57 H57B 111.2 . .
C56 C57 H57B 111.2 . .
H57A C57 H57B 109.1 . .
O16 C58 C57 105.9(3) . .
O16 C58 H58A 110.6 . .
C57 C58 H58A 110.6 . .
O16 C58 H58B 110.6 . .
C57 C58 H58B 110.6 . .
H58A C58 H58B 108.7 . .
O17 C59 C60 107.4(3) . .
O17 C59 H59A 110.2 . .
C60 C59 H59A 110.2 . .
O17 C59 H59B 110.2 . .
C60 C59 H59B 110.2 . .
H59A C59 H59B 108.5 . .
C59 C60 C61 103.5(3) . .
C59 C60 H60A 111.1 . .
C61 C60 H60A 111.1 . .
C59 C60 H60B 111.1 . .
C61 C60 H60B 111.1 . .
H60A C60 H60B 109.0 . .
C62 C61 C60 102.8(3) . .
C62 C61 H61A 111.2 . .
C60 C61 H61A 111.2 . .
C62 C61 H61B 111.2 . .
C60 C61 H61B 111.2 . .
H61A C61 H61B 109.1 . .
O17 C62 C61 106.4(3) . .
O17 C62 H62A 110.4 . .
C61 C62 H62A 110.4 . .
O17 C62 H62B 110.4 . .
C61 C62 H62B 110.4 . .
H62A C62 H62B 108.6 . .
C1 O1 Mn1 90.17(17) . .
C1 O2 Mn2 144.50(18) . .
C1 O2 Mn1 91.34(17) . .
Mn2 O2 Mn1 104.70(8) . .
C8 O3 Mn1 120.09(17) . .
C8 O4 Mn2 139.91(19) . .
C15 O5 Mn1 128.62(19) . .
C15 O6 Mn2 137.38(18) . .
C25 O7 C22 110.3(2) . .
C25 O7 Mn1 125.74(15) . .
C22 O7 Mn1 123.75(17) . .
C26 O8 C29 109.6(2) . .
C26 O8 Mn1 121.66(17) . .
C29 O8 Mn1 117.74(17) . .
C30 O10 Mn4 147.83(19) . .
C30 O10 Mn3 89.70(17) . .
Mn4 O10 Mn3 104.46(8) . .
C30 O9 Mn3 91.37(17) . .
C37 O11 Mn3 127.3(2) . .
C37 O12 Mn4 135.11(19) . .
C44 O13 Mn4 142.15(19) . .
C44 O14 Mn3 122.2(2) 2_565 .
C51 O15 C54 105.1(2) . .
C51 O15 Mn3 119.50(18) . .
C54 O15 Mn3 122.04(17) . .
C58 O16 C55 109.4(2) . .
C58 O16 Mn3 119.56(18) . .
C55 O16 Mn3 123.72(18) . .
C59 O17 C62 104.2(3) . .
O5 Mn1 O3 105.79(8) . .
O5 Mn1 O7 98.13(8) . .
O3 Mn1 O7 91.22(8) . .
O5 Mn1 O2 102.15(7) . .
O3 Mn1 O2 96.47(8) . .
O7 Mn1 O2 155.40(8) . .
O5 Mn1 O1 156.30(8) . .
O3 Mn1 O1 90.37(8) . .
O7 Mn1 O1 98.75(8) . .
O2 Mn1 O1 58.02(7) . .
O5 Mn1 O8 82.97(8) . .
O3 Mn1 O8 170.50(8) . .
O7 Mn1 O8 83.77(8) . .
O2 Mn1 O8 85.03(7) . .
O1 Mn1 O8 82.45(7) . .
O5 Mn1 C1 130.61(8) . .
O3 Mn1 C1 93.40(8) . .
O7 Mn1 C1 127.04(9) . .
O2 Mn1 C1 29.43(8) . .
O1 Mn1 C1 28.60(8) . .
O8 Mn1 C1 83.28(8) . .
O4 Mn2 O4 180.00(11) 2_656 .
O4 Mn2 O6 88.38(8) 2_656 .
O4 Mn2 O6 91.62(8) . .
O4 Mn2 O6 91.62(8) 2_656 2_656
O4 Mn2 O6 88.38(8) . 2_656
O6 Mn2 O6 180.00(2) . 2_656
O4 Mn2 O2 88.73(8) 2_656 .
O4 Mn2 O2 91.27(8) . .
O6 Mn2 O2 89.94(7) . .
O6 Mn2 O2 90.06(7) 2_656 .
O4 Mn2 O2 91.27(8) 2_656 2_656
O4 Mn2 O2 88.73(8) . 2_656
O6 Mn2 O2 90.06(7) . 2_656
O6 Mn2 O2 89.94(7) 2_656 2_656
O2 Mn2 O2 180.00(9) . 2_656
O11 Mn3 O14 97.33(9) . .
O11 Mn3 O15 100.68(8) . .
O14 Mn3 O15 89.08(8) . .
O11 Mn3 O9 162.78(8) . .
O14 Mn3 O9 92.15(8) . .
O15 Mn3 O9 93.79(7) . .
O11 Mn3 O16 86.41(8) . .
O14 Mn3 O16 174.30(8) . .
O15 Mn3 O16 85.99(8) . .
O9 Mn3 O16 85.33(8) . .
O11 Mn3 O10 105.78(8) . .
O14 Mn3 O10 97.77(8) . .
O15 Mn3 O10 151.49(7) . .
O9 Mn3 O10 58.48(7) . .
O16 Mn3 O10 85.28(8) . .
O11 Mn3 C30 134.86(9) . .
O14 Mn3 C30 96.85(9) . .
O15 Mn3 C30 122.19(8) . .
O9 Mn3 C30 28.85(8) . .
O16 Mn3 C30 83.40(8) . .
O10 Mn3 C30 29.68(8) . .
O13 Mn4 O13 180.00(10) . 2_565
O13 Mn4 O12 88.35(8) . .
O13 Mn4 O12 91.65(8) 2_565 .
O13 Mn4 O12 91.65(8) . 2_565
O13 Mn4 O12 88.35(8) 2_565 2_565
O12 Mn4 O12 180.00(7) . 2_565
O13 Mn4 O10 89.91(7) . 2_565
O13 Mn4 O10 90.09(7) 2_565 2_565
O12 Mn4 O10 90.05(8) . 2_565
O12 Mn4 O10 89.95(8) 2_565 2_565
O13 Mn4 O10 90.09(7) . .
O13 Mn4 O10 89.91(7) 2_565 .
O12 Mn4 O10 89.95(8) . .
O12 Mn4 O10 90.05(8) 2_565 .
O10 Mn4 O10 180.00(12) 2_565 .
C23 C24 C25 104.1(3) . .
C23 C24 H24A 110.9 . .
C25 C24 H24A 110.9 . .
C23 C24 H24B 110.9 . .
C25 C24 H24B 110.9 . .
H24A C24 H24B 109.0 . .
C23 C24A C25 101.1(7) . .
C23 C24A H24C 111.6 . .
C25 C24A H24C 111.6 . .
C23 C24A H24D 111.6 . .
C25 C24A H24D 111.6 . .
H24C C24A H24D 109.4 . .

loop_
_geom_bond_atom_site_label_1
_geom_bond_atom_site_label_2
_geom_bond_distance
_geom_bond_site_symmetry_2
C1 O1 1.250(4) .
C1 O2 1.284(3) .
C1 C2 1.495(4) .
C1 Mn1 2.612(3) .
C2 C7 1.392(4) .
C2 C3 1.396(4) .
C3 C4 1.386(5) .
C3 H3 0.9500 .
C4 C5 1.382(5) .
C4 H4 0.9500 .
C5 C6 1.386(5) .
C5 H5 0.9500 .
C6 C7 1.392(4) .
C6 H6 0.9500 .
C7 H7 0.9500 .
C8 O4 1.255(3) .
C8 O3 1.265(4) .
C8 C9 1.505(4) .
C9 C10 1.392(4) .
C9 C14 1.394(4) .
C10 C11 1.388(4) .
C10 H10 0.9500 .
C11 C12 1.387(5) .
C11 H11 0.9500 .
C12 C13 1.393(5) .
C12 H12 0.9500 .
C13 C14 1.385(4) .
C13 H13 0.9500 .
C14 H14 0.9500 .
C15 O6 1.248(3) .
C15 O5 1.276(3) .
C15 C16 1.504(4) .
C16 C17 1.388(4) .
C16 C21 1.397(4) .
C17 C18 1.394(4) .
C17 H17 0.9500 .
C18 C19 1.385(5) .
C18 H18 0.9500 .
C19 C20 1.386(5) .
C19 H19 0.9500 .
C20 C21 1.396(4) .
C20 H20 0.9500 .
C21 H21 0.9500 .
C22 O7 1.443(3) .
C22 C23 1.508(4) .
C22 H22A 0.9900 .
C22 H22B 0.9900 .
C23 C24A 1.390(11) .
C23 C24 1.490(5) .
C23 H23A 0.9900 .
C23 H23B 0.9900 .
C23 H23C 0.9900 .
C23 H23D 0.9900 .
C23 H25C 0.9900 .
C23 H25D 0.9900 .
C25 O7 1.442(3) .
C25 C24 1.535(5) .
C25 C24A 1.690(12) .
C25 H25A 0.9900 .
C25 H25B 0.9900 .
C26 O8 1.454(4) .
C26 C27 1.517(5) .
C26 H26A 0.9900 .
C26 H26B 0.9900 .
C27 C28 1.526(5) .
C27 H27A 0.9900 .
C27 H27B 0.9900 .
C28 C29 1.519(5) .
C28 H28A 0.9900 .
C28 H28B 0.9900 .
C29 O8 1.457(3) .
C29 H29A 0.9900 .
C29 H29B 0.9900 .
C30 O9 1.257(4) .
C30 O10 1.290(3) .
C30 C31 1.490(4) .
C30 Mn3 2.605(3) .
C31 C36 1.385(4) .
C31 C32 1.395(4) .
C32 C33 1.383(4) .
C32 H32 0.9500 .
C33 C34 1.396(5) .
C33 H33 0.9500 .
C34 C35 1.379(5) .
C34 H34 0.9500 .
C35 C36 1.395(4) .
C35 H35 0.9500 .
C36 H36 0.9500 .
C37 O12 1.251(4) .
C37 O11 1.271(4) .
C37 C38 1.502(4) .
C38 C39 1.389(4) .
C38 C43 1.392(4) .
C39 C40 1.386(4) .
C39 H39 0.9500 .
C40 C41 1.388(5) .
C40 H40 0.9500 .
C41 C42 1.379(5) .
C41 H41 0.9500 .
C42 C43 1.389(4) .
C42 H42 0.9500 .
C43 H43 0.9500 .
C44 O13 1.254(4) .
C44 O14 1.267(4) 2_565
C44 C45 1.497(4) .
C45 C46 1.385(5) .
C45 C50 1.390(4) .
C46 C47 1.390(5) .
C46 H46 0.9500 .
C47 C48 1.381(5) .
C47 H47 0.9500 .
C48 C49 1.377(5) .
C48 H48 0.9500 .
C49 C50 1.391(5) .
C49 H49 0.9500 .
C50 H50 0.9500 .
C51 O15 1.447(4) .
C51 C52 1.523(4) .
C51 H51A 0.9900 .
C51 H51B 0.9900 .
C52 C53 1.539(5) .
C52 H52A 0.9900 .
C52 H52B 0.9900 .
C53 C54 1.529(4) .
C53 H53A 0.9900 .
C53 H53B 0.9900 .
C54 O15 1.447(4) .
C54 H54A 0.9900 .
C54 H54B 0.9900 .
C55 O16 1.453(4) .
C55 C56 1.501(5) .
C55 H55A 0.9900 .
C55 H55B 0.9900 .
C56 C57 1.526(5) .
C56 H56A 0.9900 .
C56 H56B 0.9900 .
C57 C58 1.510(5) .
C57 H57A 0.9900 .
C57 H57B 0.9900 .
C58 O16 1.449(4) .
C58 H58A 0.9900 .
C58 H58B 0.9900 .
C59 O17 1.396(5) .
C59 C60 1.519(5) .
C59 H59A 0.9900 .
C59 H59B 0.9900 .
C60 C61 1.537(5) .
C60 H60A 0.9900 .
C60 H60B 0.9900 .
C61 C62 1.507(5) .
C61 H61A 0.9900 .
C61 H61B 0.9900 .
C62 O17 1.426(5) .
C62 H62A 0.9900 .
C62 H62B 0.9900 .
O1 Mn1 2.290(2) .
O2 Mn2 2.1968(19) .
O2 Mn1 2.245(2) .
O3 Mn1 2.131(2) .
O4 Mn2 2.1393(19) .
O5 Mn1 2.078(2) .
O6 Mn2 2.1491(19) .
O7 Mn1 2.157(2) .
O8 Mn1 2.324(2) .
O10 Mn4 2.2298(19) .
O10 Mn3 2.270(2) .
O9 Mn3 2.251(2) .
O11 Mn3 2.064(2) .
O12 Mn4 2.165(2) .
O13 Mn4 2.138(2) .
O14 C44 1.267(4) 2_565
O14 Mn3 2.116(2) .
O15 Mn3 2.179(2) .
O16 Mn3 2.268(2) .
Mn2 O4 2.1393(19) 2_656
Mn2 O6 2.1491(19) 2_656
Mn2 O2 2.1968(19) 2_656
Mn4 O13 2.138(2) 2_565
Mn4 O12 2.165(2) 2_565
Mn4 O10 2.2298(19) 2_565
C24 H24A 0.9900 .
C24 H24B 0.9900 .
C24A H24C 0.9900 .
C24A H24D 0.9900 .
